data_4323397
loop_
_publ_author_name
'Lucia Carlucci'
'Gianfranco Ciani'
'Davide M. Proserpio'
'Angelo Sironi'

_publ_contact_author 'Gianfranco Ciani'
_publ_contact_author_email davide@csmtbo.mi.cnr.it
_publ_section_title
;
 A Novel 3D Three-Connected cubic Network Containing [Ag6(hmt)6]6+
 hexagonal Units (hmt = Hexamethylenetetramine)
;
_journal_name_full 'Inorganic Chemistry'
_journal_page_first 1736
_journal_page_last 1737
_journal_paper_doi 10.1021/ic970043p
_journal_volume 36
_journal_year 1997
_chemical_formula_structural '[Ag5(C6H12N4)6](PF6)5.3CH2Cl2'
_chemical_formula_sum 'C39 H78 Ag5 Cl6 F30 N24 P5'
_chemical_formula_weight 2360.15
_space_group_IT_number 176
_symmetry_cell_setting hexagonal
_symmetry_space_group_name_Hall '-P 6c'
_symmetry_space_group_name_H-M 'P 63/m'
_atom_sites_solution_hydrogens geom
_atom_sites_solution_primary direct
_atom_sites_solution_secondary difmap
_cell_angle_alpha 90.00
_cell_angle_beta 90.00
_cell_angle_gamma 120.00
_cell_formula_units_Z 2
_cell_length_a 16.395(2)
_cell_length_b 16.395(2)
_cell_length_c 16.030(2)
_cell_measurement_reflns_used 25
_cell_measurement_temperature 293(2)
_cell_measurement_theta_max 11
_cell_measurement_theta_min 8
_cell_volume 3731.5(8)
_computing_molecular_graphics 'SCHAKAL-92  (Keller 1992)'
_computing_structure_refinement 'SHELXL-93 (Sheldrick, 1993)'
_computing_structure_solution SIR92
_diffrn_ambient_temperature 293(2)
_diffrn_measurement_device CAD4
_diffrn_measurement_method omega
_diffrn_radiation_monochromator graphite
_diffrn_radiation_source 'fine-focus sealed tube'
_diffrn_radiation_type MoK\a
_diffrn_radiation_wavelength 0.71069
_diffrn_reflns_av_R_equivalents 0.1100
_diffrn_reflns_av_sigmaI/netI 0.1332
_diffrn_reflns_limit_h_max 0
_diffrn_reflns_limit_h_min -19
_diffrn_reflns_limit_k_max 19
_diffrn_reflns_limit_k_min 0
_diffrn_reflns_limit_l_max 18
_diffrn_reflns_limit_l_min 0
_diffrn_reflns_number 4772
_diffrn_reflns_theta_max 25
_diffrn_reflns_theta_min 3
_diffrn_standards_decay_% 14
_diffrn_standards_interval_time 2h
_exptl_absorpt_coefficient_mu 1.738
_exptl_absorpt_correction_T_max 1.000
_exptl_absorpt_correction_T_min 0.944
_exptl_absorpt_correction_type psi-scan
_exptl_crystal_colour colourless
_exptl_crystal_density_diffrn 2.101
_exptl_crystal_description cube
_exptl_crystal_F_000 2324
_exptl_crystal_size_max 0.96
_exptl_crystal_size_mid 0.96
_exptl_crystal_size_min 0.96
_refine_diff_density_max 0.708
_refine_diff_density_min -0.715
_refine_diff_density_rms 0.113
_refine_ls_extinction_method none
_refine_ls_goodness_of_fit_obs 1.137
_refine_ls_hydrogen_treatment 'riding model'
_refine_ls_matrix_type full
_refine_ls_number_parameters 179
_refine_ls_number_reflns 1220
_refine_ls_number_restraints 43
_refine_ls_restrained_S_obs 2.082
_refine_ls_R_factor_obs 0.0549
_refine_ls_shift/esd_max 0.000
_refine_ls_shift/esd_mean 0.000
_refine_ls_structure_factor_coef Fsqd
_refine_ls_weighting_details 'w=1/[\s^2^(Fo^2^)+(0.0431P)^2^+19.7218P] where P=(Fo^2^+2Fc^2^)/3'
_refine_ls_weighting_scheme calc
_refine_ls_wR_factor_obs 0.1035
_reflns_number_observed 1220
_reflns_number_total 2265
_reflns_observed_criterion >2sigma(I)
_cod_data_source_file ic970043p_1.cif
_cod_data_source_block compound_1
_cod_depositor_comments
;
The following automatic conversions were performed:

'_refine_ls_weighting_scheme' value 'calc
w=1/[\s^2^(Fo^2^)+(0.0431P)^2^+19.7218P] where P=(Fo^2^+2Fc^2^)/3'
was changed to 'calc'. New tag '_refine_ls_weighting_details' was
created. The value of the new tag was set to
'w=1/[\s^2^(Fo^2^)+(0.0431P)^2^+19.7218P] where P=(Fo^2^+2Fc^2^)/3'.

Automatic conversion script
Id: cif_fix_values 3143 2015-03-26 13:38:13Z robertas 
;
_cod_database_code 4323397

loop_
_symmetry_equiv_pos_as_xyz
'x, y, z'
'-x, -y, z+1/2'
'-y, x-y, z'
'-x+y, -x, z'
'x-y, x, z+1/2'
'y, -x+y, z+1/2'
'-x, -y, -z'
'x, y, -z-1/2'
'y, -x+y, -z'
'x-y, x, -z'
'-x+y, -x, -z-1/2'
'-y, x-y, -z-1/2'

loop_
_atom_site_aniso_label
_atom_site_aniso_U_11
_atom_site_aniso_U_22
_atom_site_aniso_U_33
_atom_site_aniso_U_23
_atom_site_aniso_U_13
_atom_site_aniso_U_12
Ag1 0.0328(10) 0.0328(10) 0.0354(15) 0.000 0.000 0.0164(5)
Ag2 0.052(2) 0.048(2) 0.0222(11) 0.000 0.000 0.0263(14)
N1 0.037(10) 0.030(9) 0.021(8) -0.001(7) -0.003(7) 0.021(8)
N2 0.033(9) 0.030(10) 0.022(7) 0.001(7) 0.005(7) 0.015(8)
N3 0.037(10) 0.028(9) 0.030(9) -0.005(8) 0.007(8) 0.017(8)
N4 0.042(10) 0.030(10) 0.030(9) -0.008(8) -0.004(8) 0.023(8)
C5 0.026(11) 0.020(10) 0.029(10) -0.007(8) 0.000(9) 0.003(9)
C6 0.029(11) 0.032(11) 0.028(10) 0.001(10) 0.000(10) 0.010(9)
C7 0.036(12) 0.030(11) 0.034(12) -0.001(10) -0.012(10) 0.018(10)
C8 0.034(12) 0.037(12) 0.038(12) -0.006(10) -0.005(10) 0.025(10)
C9 0.031(12) 0.023(10) 0.035(11) -0.002(10) 0.011(9) 0.009(9)
C10 0.068(16) 0.032(12) 0.027(10) -0.008(9) -0.006(11) 0.030(12)
P1 0.043(5) 0.043(5) 0.067(11) 0.000 0.000 0.021(3)
F11 0.269(45) 0.154(24) 0.252(35) -0.115(23) -0.109(37) 0.053(27)
P2 0.040(5) 0.044(5) 0.034(4) 0.000 0.000 0.017(5)
F21 0.068(9) 0.092(10) 0.034(7) 0.000(7) 0.011(7) 0.031(8)
F22 0.091(18) 0.142(24) 0.094(18) 0.000 0.000 0.085(18)
F23 0.123(21) 0.047(13) 0.085(17) 0.000 0.000 0.018(14)
F24 0.107(19) 0.229(31) 0.055(14) 0.000 0.000 0.134(22)
F25 0.117(20) 0.060(14) 0.047(13) 0.000 0.000 -0.020(14)
P3 0.096(9) 0.096(9) 0.023(8) 0.000 0.000 0.048(4)
F31 0.707(88) 0.385(72) 0.290(42) -0.005(36) 0.290(61) 0.302(73)
C1S 0.056(32) 0.163(59) 0.217(71) 0.000 0.000 0.039(37)
Cl1 0.112(10) 0.118(11) 0.087(9) 0.000 0.000 0.067(9)
Cl2 0.174(15) 0.332(25) 0.075(8) 0.000 0.000 0.208(18)

loop_
_atom_site_label
_atom_site_type_symbol
_atom_site_fract_x
_atom_site_fract_y
_atom_site_fract_z
_atom_site_U_iso_or_equiv
_atom_site_thermal_displace_type
_atom_site_occupancy
_atom_site_calc_flag
_atom_site_refinement_flags
_atom_site_disorder_group
Ag1 Ag 0.6667 0.3333 0.5250(2) 0.0337(7) Uani 1 d S .
Ag2 Ag 0.7615(2) 0.6226(2) 0.2500 0.0403(7) Uani 1 d S .
N1 N 0.7147(10) 0.4915(10) 0.4970(9) 0.027(4) Uani 1 d . .
N2 N 0.7556(11) 0.6080(10) 0.3857(8) 0.028(3) Uani 1 d . .
N3 N 0.6772(11) 0.6171(11) 0.5123(9) 0.031(4) Uani 1 d . .
N4 N 0.8407(11) 0.6540(10) 0.5185(10) 0.032(4) Uani 1 d . .
C5 C 0.7247(13) 0.5085(12) 0.4061(11) 0.028(4) Uani 1 d . .
H5A H 0.6648(13) 0.4678(12) 0.3792(11) 0.034 Uiso 1 calc R .
H5B H 0.7703(13) 0.4927(12) 0.3844(11) 0.034 Uiso 1 calc R .
C6 C 0.6470(13) 0.5195(13) 0.5304(12) 0.032(4) Uani 1 d . .
H6A H 0.5854(13) 0.4796(13) 0.5058(12) 0.039 Uiso 1 calc R .
H6B H 0.6412(13) 0.5098(13) 0.5903(12) 0.039 Uiso 1 calc R .
C7 C 0.8079(13) 0.5547(12) 0.5355(12) 0.033(5) Uani 1 d . .
H7A H 0.8035(13) 0.5447(12) 0.5954(12) 0.039 Uiso 1 calc R .
H7B H 0.8536(13) 0.5389(12) 0.5141(12) 0.039 Uiso 1 calc R .
C8 C 0.6862(14) 0.6326(14) 0.4221(11) 0.033(5) Uani 1 d . .
H8A H 0.7068(14) 0.6981(14) 0.4105(11) 0.039 Uiso 1 calc R .
H8B H 0.6253(14) 0.5943(14) 0.3960(11) 0.039 Uiso 1 calc R .
C9 C 0.8480(13) 0.6681(13) 0.4281(11) 0.032(5) Uani 1 d . .
H9A H 0.8940(13) 0.6530(13) 0.4063(11) 0.038 Uiso 1 calc R .
H9B H 0.8698(13) 0.7338(13) 0.4159(11) 0.038 Uiso 1 calc R .
C10 C 0.7716(15) 0.6769(14) 0.5497(12) 0.040(5) Uani 1 d . .
H10A H 0.7926(15) 0.7425(14) 0.5376(12) 0.048 Uiso 1 calc R .
H10B H 0.7669(15) 0.6690(14) 0.6098(12) 0.048 Uiso 1 calc R .
P1 P 1.0000 0.0000 0.5000 0.051(4) Uani 1 d SD .
F11 F 0.9428(27) -0.0838(18) 0.4472(19) 0.249(16) Uani 1 d D .
P2 P 0.4780(6) 0.4290(6) 0.2500 0.041(2) Uani 1 d SD .
F21 F 0.4795(9) 0.4278(10) 0.3480(7) 0.069(4) Uani 1 d D .
F22 F 0.3964(16) 0.4480(18) 0.2500 0.097(8) Uani 1 d SD .
F23 F 0.4079(17) 0.3216(13) 0.2500 0.096(8) Uani 1 d SD .
F24 F 0.5617(17) 0.4078(21) 0.2500 0.108(10) Uani 1 d SD .
F25 F 0.5529(17) 0.5353(14) 0.2500 0.103(9) Uani 1 d SD .
P3 P 0.6667 0.3333 0.7500 0.071(5) Uani 1 d SD .
F31 F 0.6668(57) 0.2676(31) 0.6933(11) 0.448(40) Uani 1 d D .
C1S C 0.9283(31) -0.1650(36) 0.7500 0.153(25) Uani 1 d SD .
H1S1 H 0.9617(31) -0.1290(36) 0.7989 0.183 Uiso 0.50 calc PR .
H1S2 H 0.9617(31) -0.1291(36) 0.7011 0.183 Uiso 0.50 calc PR .
Cl1 Cl 0.8146(9) -0.1820(9) 0.7500 0.102(4) Uani 1 d SD .
Cl2 Cl 0.9269(12) -0.2731(16) 0.7500 0.158(8) Uani 1 d SD .

loop_
_atom_type_symbol
_atom_type_description
_atom_type_scat_dispersion_real
_atom_type_scat_dispersion_imag
_atom_type_scat_source
C C 0.0033 0.0016 'International Tables Vol C Tables 4.2.6.8 and 6.1.1.4'
H H 0.0000 0.0000 'International Tables Vol C Tables 4.2.6.8 and 6.1.1.4'
N N 0.0061 0.0033 'International Tables Vol C Tables 4.2.6.8 and 6.1.1.4'
F F 0.0171 0.0103 'International Tables Vol C Tables 4.2.6.8 and 6.1.1.4'
P P 0.1023 0.0942 'International Tables Vol C Tables 4.2.6.8 and 6.1.1.4'
Ag Ag -0.8971 1.1015 'International Tables Vol C Tables 4.2.6.8 and 6.1.1.4'
Cl Cl 0.1484 0.1585 'International Tables Vol C Tables 4.2.6.8 and 6.1.1.4'

loop_
_geom_angle_atom_site_label_1
_geom_angle_atom_site_label_2
_geom_angle_atom_site_label_3
_geom_angle
_geom_angle_site_symmetry_1
_geom_angle_site_symmetry_3
_geom_angle_publ_flag
N1 Ag1 N1 116.4(2) 4_665 . ?
N1 Ag1 N1 116.4(2) 4_665 3_655 ?
N1 Ag1 N1 116.4(2) . 3_655 ?
N2 Ag2 N2 169.1(7) 8_556 . ?
C5 N1 C7 107.4(15) . . ?
C5 N1 C6 108.9(14) . . ?
C7 N1 C6 107.4(14) . . ?
C5 N1 Ag1 110.0(10) . . ?
C7 N1 Ag1 110.6(10) . . ?
C6 N1 Ag1 112.4(11) . . ?
C5 N2 C9 107.5(14) . . ?
C5 N2 C8 108.7(14) . . ?
C9 N2 C8 107.5(13) . . ?
C5 N2 Ag2 108.2(10) . . ?
C9 N2 Ag2 114.0(10) . . ?
C8 N2 Ag2 110.8(11) . . ?
C6 N3 C8 109.8(14) . . ?
C6 N3 C10 108.5(15) . . ?
C8 N3 C10 107.7(16) . . ?
C10 N4 C7 108.9(15) . . ?
C10 N4 C9 108.3(15) . . ?
C7 N4 C9 108.4(15) . . ?
N1 C5 N2 111.7(14) . . ?
N3 C6 N1 111.8(15) . . ?
N4 C7 N1 112.2(14) . . ?
N3 C8 N2 111.3(15) . . ?
N4 C9 N2 111.8(15) . . ?
N4 C10 N3 112.4(14) . . ?
F11 P1 F11 89.4(18) 10_546 3_645 ?
F11 P1 F11 89.4(18) 10_546 . ?
F11 P1 F11 90.6(18) 3_645 . ?
F11 P1 F11 90.6(18) 10_546 7_756 ?
F11 P1 F11 89.4(18) 3_645 7_756 ?
F11 P1 F11 179.998(5) . 7_756 ?
F11 P1 F11 90.6(18) 10_546 9_666 ?
F11 P1 F11 179.996(5) 3_645 9_666 ?
F11 P1 F11 89.4(18) . 9_666 ?
F11 P1 F11 90.6(18) 7_756 9_666 ?
F11 P1 F11 179.997(9) 10_546 4_765 ?
F11 P1 F11 90.6(18) 3_645 4_765 ?
F11 P1 F11 90.6(18) . 4_765 ?
F11 P1 F11 89.4(18) 7_756 4_765 ?
F11 P1 F11 89.4(18) 9_666 4_765 ?
F22 P2 F23 90.2(14) . . ?
F22 P2 F25 93.0(16) . . ?
F23 P2 F25 176.8(16) . . ?
F22 P2 F21 91.3(6) . . ?
F23 P2 F21 89.6(6) . . ?
F25 P2 F21 90.3(6) . . ?
F22 P2 F21 91.3(6) . 8_556 ?
F23 P2 F21 89.6(6) . 8_556 ?
F25 P2 F21 90.3(6) . 8_556 ?
F21 P2 F21 177.2(12) . 8_556 ?
F22 P2 F24 179.2(17) . . ?
F23 P2 F24 89.0(15) . . ?
F25 P2 F24 87.7(15) . . ?
F21 P2 F24 88.7(6) . . ?
F21 P2 F24 88.7(6) 8_556 . ?
F31 P3 F31 80.3(17) . 8_557 ?
F31 P3 F31 82.9(12) . 3_655 ?
F31 P3 F31 135.0(6) 8_557 3_655 ?
F31 P3 F31 135.0(6) . 12_657 ?
F31 P3 F31 82.9(12) 8_557 12_657 ?
F31 P3 F31 80.3(17) 3_655 12_657 ?
F31 P3 F31 135.0(6) . 11_667 ?
F31 P3 F31 82.9(12) 8_557 11_667 ?
F31 P3 F31 135.0(6) 3_655 11_667 ?
F31 P3 F31 82.9(12) 12_657 11_667 ?
F31 P3 F31 82.9(12) . 4_665 ?
F31 P3 F31 135.0(6) 8_557 4_665 ?
F31 P3 F31 82.9(13) 3_655 4_665 ?
F31 P3 F31 135.0(6) 12_657 4_665 ?
F31 P3 F31 80.3(17) 11_667 4_665 ?
Cl1 C1S Cl2 111.4(29) . . ?

loop_
_geom_bond_atom_site_label_1
_geom_bond_atom_site_label_2
_geom_bond_distance
_geom_bond_site_symmetry_2
_geom_bond_publ_flag
Ag1 N1 2.345(15) 4_665 ?
Ag1 N1 2.345(15) . ?
Ag1 N1 2.345(15) 3_655 ?
Ag2 N2 2.185(13) 8_556 ?
Ag2 N2 2.185(13) . ?
N1 C5 1.48(2) . ?
N1 C7 1.48(2) . ?
N1 C6 1.50(2) . ?
N2 C5 1.48(2) . ?
N2 C9 1.49(2) . ?
N2 C8 1.50(2) . ?
N3 C6 1.45(2) . ?
N3 C8 1.46(2) . ?
N3 C10 1.48(2) . ?
N4 C10 1.45(2) . ?
N4 C7 1.46(2) . ?
N4 C9 1.46(2) . ?
P1 F11 1.48(2) 10_546 ?
P1 F11 1.48(2) 3_645 ?
P1 F11 1.48(2) . ?
P1 F11 1.48(2) 7_756 ?
P1 F11 1.48(2) 9_666 ?
P1 F11 1.48(2) 4_765 ?
P2 F22 1.52(2) . ?
P2 F23 1.55(2) . ?
P2 F25 1.55(2) . ?
P2 F21 1.572(11) . ?
P2 F21 1.572(11) 8_556 ?
P2 F24 1.57(2) . ?
P3 F31 1.41(2) . ?
P3 F31 1.41(2) 8_557 ?
P3 F31 1.41(2) 3_655 ?
P3 F31 1.41(2) 12_657 ?
P3 F31 1.41(2) 11_667 ?
P3 F31 1.41(2) 4_665 ?
C1S Cl1 1.74(4) . ?
C1S Cl2 1.76(4) . ?
